data_4302748
loop_
_publ_author_name
'Zhaoqing Xu'
'Ming-Dong Zhou'
'Markus Drees'
'Hugh Chaffey-Millar'
'Eberhardt Herdtweck'
'Wolfgang A. Herrmann'
'Fritz E. K\"uhn'

_publ_contact_author_address
;
       Department Chemie,
       Lehrstuhl f\"ur Anorganische Chemie,
       Technische Universit\"at M\"unchen,
       Lichtenbergstrasse 4,
       D-85747 Garching bei M\"unchen,
       Germany.
;
_publ_contact_author_email eberhardt.herdtweck@ch.tum.de
_publ_contact_author_fax '+49(0)89 289 13473'
_publ_contact_author_name
;
       Dr. Eberhardt Herdtweck
;
_publ_contact_author_phone '+49(0)89 289 13143'
_publ_section_title
;
Mono- and Bis- Methyltrioxorhenium(VII) Complexes with Salen Ligands:
Synthesis, Properties, Applications
;
_journal_name_full 'Inorganic Chemistry'
_journal_page_first 6812
_journal_page_last 6822
_journal_paper_doi 10.1021/ic900761u
_journal_volume 48
_journal_year 2009
_chemical_formula_moiety 'C21 H25 N2 O5 Re'
_chemical_formula_sum 'C21 H25 N2 O5 Re'
_chemical_formula_weight 571.64
_chemical_name_systematic ?
_space_group_IT_number 14
_symmetry_cell_setting monoclinic
_symmetry_Int_Tables_number 14
_symmetry_space_group_name_Hall '-P 2yn'
_symmetry_space_group_name_H-M 'P 1 21/n 1'
_atom_sites_solution_hydrogens geom
_atom_sites_solution_primary direct
_atom_sites_solution_secondary difmap
_cell_angle_alpha 90
_cell_angle_beta 101.990(4)
_cell_angle_gamma 90
_cell_formula_units_Z 4
_cell_length_a 12.9223(6)
_cell_length_b 11.0773(5)
_cell_length_c 14.9878(7)
_cell_measurement_reflns_used 23804
_cell_measurement_temperature 153(1)
_cell_measurement_theta_max 26.03
_cell_measurement_theta_min 2.97
_cell_volume 2098.61(17)
_computing_cell_refinement 'CrysAlis (Oxford, 2005)'
_computing_data_collection 'CrysAlis (Oxford, 2005)'
_computing_data_reduction 'CrysAlis (Oxford, 2005)'
_computing_molecular_graphics 'PLATON (Spek, 2007)'
_computing_publication_material 'PLATON (Spek, 2007)'
_computing_structure_refinement 'SHELXL-97 (Sheldrick, 1998b)'
_computing_structure_solution 'SHELXL-97 (Sheldrick, 1998a)'
_diffrn_ambient_temperature 153(1)
_diffrn_detector 'CCD plate'
_diffrn_detector_area_resol_mean 16.0
_diffrn_measured_fraction_theta_full 0.998
_diffrn_measured_fraction_theta_max 0.998
_diffrn_measurement_device '\k-geometry diffractometer'
_diffrn_measurement_device_type 'Xcalibur \k-CCD diffractometer'
_diffrn_measurement_method 'phi- and omega-rotation'
_diffrn_radiation_monochromator graphite
_diffrn_radiation_source 'sealed tube, Enhance (Mo) X-ray Source'
_diffrn_radiation_type 'Mo K\a'
_diffrn_radiation_wavelength 0.71073
_diffrn_reflns_av_R_equivalents 0.1412
_diffrn_reflns_av_sigmaI/netI 0.0476
_diffrn_reflns_limit_h_max 15
_diffrn_reflns_limit_h_min -15
_diffrn_reflns_limit_k_max 13
_diffrn_reflns_limit_k_min -13
_diffrn_reflns_limit_l_max 18
_diffrn_reflns_limit_l_min -18
_diffrn_reflns_number 35981
_diffrn_reflns_theta_full 25.35
_diffrn_reflns_theta_max 25.35
_diffrn_reflns_theta_min 2.97
_diffrn_standards_decay_% 0
_exptl_absorpt_coefficient_mu 5.825
_exptl_absorpt_correction_T_max 0.1200
_exptl_absorpt_correction_T_min 0.0410
_exptl_absorpt_correction_type multi-scan
_exptl_absorpt_process_details
;
CrysAlis RED, Oxford Diffraction Ltd.,
Version 1.171.29.9 (release 23-03-2006 CrysAlis171 .NET)
(compiled Mar 23 2006,23:39:28)
Empirical absorption correction using spherical harmonics,
 implemented in SCALE3 ABSPACK scaling algorithm.
;
_exptl_crystal_colour yellow
_exptl_crystal_density_diffrn 1.809
_exptl_crystal_density_meas ?
_exptl_crystal_density_method none
_exptl_crystal_description prism
_exptl_crystal_F_000 1120
_exptl_crystal_size_max 0.56
_exptl_crystal_size_mid 0.38
_exptl_crystal_size_min 0.36
_refine_diff_density_max 1.945
_refine_diff_density_min -1.774
_refine_diff_density_rms 0.162
_refine_ls_extinction_coef 0.0074(2)
_refine_ls_extinction_expression Fc^*^=kFc[1+0.001xFc^2^\l^3^/sin(2\q)]^-1/4^
_refine_ls_extinction_method SHELXL
_refine_ls_goodness_of_fit_ref 1.079
_refine_ls_hydrogen_treatment mixed
_refine_ls_matrix_type full
_refine_ls_number_parameters 272
_refine_ls_number_reflns 3838
_refine_ls_number_restraints 0
_refine_ls_restrained_S_all 1.079
_refine_ls_R_factor_all 0.0417
_refine_ls_R_factor_gt 0.0348
_refine_ls_shift/su_max 0.001
_refine_ls_shift/su_mean 0.000
_refine_ls_structure_factor_coef Fsqd
_refine_ls_weighting_details 'calc w=1/[\s^2^(Fo^2^)+(0.0000P)^2^+15.5332P] where P=(Fo^2^+2Fc^2^)/3'
_refine_ls_weighting_scheme calc
_refine_ls_wR_factor_gt 0.0685
_refine_ls_wR_factor_ref 0.0750
_reflns_number_gt 3382
_reflns_number_total 3838
_reflns_threshold_expression I>2\s(I)
_cod_data_source_file ic900761u_si_002_1.cif
_cod_data_source_block Compound_1
_cod_depositor_comments
;
The following automatic conversions were performed:
'_symmetry_cell_setting' value 'Monoclinic' changed to 'monoclinic'
according to '/home/saulius/struct/CIF-dictionaries/cif_core.dic'
dictionary named 'cif_core.dic' version 2.4.1 from 2010-06-29.

Automatic conversion script
Id: cif_fix_enum 1527 2010-12-29 10:47:43Z saulius 

The following automatic conversions were performed:

'_exptl_crystal_density_meas' value 'none' was changed to '?' - the
value is perceived as not measured.

Automatic conversion script
Id: cif_fix_values 3008 2015-01-20 13:52:24Z robertas 
;
_cod_original_sg_symbol_H-M 'P 21/n'
_cod_database_code 4302748

loop_
_symmetry_equiv_pos_site_id
_symmetry_equiv_pos_as_xyz
1 x,y,z
2 1/2-x,1/2+y,1/2-z
3 -x,-y,-z
4 1/2+x,1/2-y,1/2+z

loop_
_atom_site_aniso_label
_atom_site_aniso_U_11
_atom_site_aniso_U_22
_atom_site_aniso_U_33
_atom_site_aniso_U_23
_atom_site_aniso_U_13
_atom_site_aniso_U_12
Re1 0.0196(2) 0.0270(2) 0.0263(2) -0.0049(1) 0.0057(1) -0.0004(1)
O1 0.036(2) 0.041(3) 0.047(3) -0.010(2) 0.021(2) -0.009(2)
O2 0.028(2) 0.043(3) 0.033(3) -0.002(2) -0.0001(19) 0.006(2)
O3 0.028(2) 0.048(3) 0.048(3) -0.008(3) 0.006(2) 0.010(2)
O4 0.024(2) 0.029(2) 0.026(2) -0.0020(19) 0.0064(17) 0.0108(18)
O5 0.027(2) 0.025(2) 0.050(3) -0.009(2) 0.000(2) 0.002(2)
N1 0.020(2) 0.022(3) 0.023(3) 0.000(2) 0.007(2) 0.003(2)
N2 0.022(2) 0.023(3) 0.020(3) -0.001(2) 0.003(2) 0.004(2)
C1 0.036(3) 0.029(3) 0.034(4) -0.001(3) 0.009(3) -0.006(3)
C2 0.021(3) 0.022(3) 0.023(3) -0.004(3) 0.004(2) -0.002(2)
C3 0.026(3) 0.031(3) 0.026(3) -0.005(3) 0.004(3) 0.000(3)
C4 0.031(3) 0.036(4) 0.018(3) 0.002(3) 0.002(2) -0.008(3)
C5 0.022(3) 0.025(3) 0.028(3) 0.003(3) 0.004(2) 0.002(2)
C6 0.020(3) 0.028(3) 0.027(3) 0.006(3) 0.005(2) 0.000(2)
C7 0.017(3) 0.025(3) 0.023(3) 0.002(3) 0.003(2) -0.004(2)
C8 0.016(3) 0.026(3) 0.019(3) -0.005(2) 0.001(2) -0.002(2)
C9 0.025(3) 0.024(3) 0.014(3) -0.001(2) 0.001(2) 0.002(2)
C10 0.020(3) 0.032(4) 0.029(4) 0.007(3) 0.002(2) -0.001(2)
C11 0.028(3) 0.023(3) 0.036(4) -0.003(3) -0.003(3) -0.001(2)
C12 0.029(3) 0.036(4) 0.021(3) -0.001(3) 0.000(2) 0.004(3)
C13 0.026(3) 0.036(4) 0.031(4) 0.001(3) 0.009(3) 0.006(3)
C14 0.021(3) 0.022(3) 0.020(3) -0.003(2) 0.004(2) 0.000(2)
C15 0.029(3) 0.024(3) 0.016(3) 0.001(2) 0.005(2) 0.002(2)
C16 0.025(3) 0.019(3) 0.023(3) 0.002(3) 0.003(2) 0.000(2)
C17 0.031(3) 0.018(3) 0.021(3) 0.004(2) 0.001(3) -0.005(2)
C18 0.022(3) 0.028(3) 0.032(4) 0.000(3) 0.003(3) -0.007(2)
C19 0.018(3) 0.036(4) 0.028(4) 0.007(3) -0.001(2) 0.001(3)
C20 0.033(3) 0.021(3) 0.031(4) -0.001(3) 0.003(3) 0.010(3)
C21 0.022(3) 0.025(3) 0.017(3) 0.000(2) 0.004(2) -0.001(2)

loop_
_atom_site_label
_atom_site_type_symbol
_atom_site_thermal_displace_type
_atom_site_fract_x
_atom_site_fract_y
_atom_site_fract_z
_atom_site_occupancy
_atom_site_U_iso_or_equiv
_atom_site_calc_flag
_atom_site_refinement_flags
Re1 Re Uani 0.34241(2) 0.34514(2) 0.53854(2) 1.000 0.0242(1) . .
O1 O Uani 0.3242(4) 0.2144(4) 0.5939(4) 1.000 0.0395(16) . .
O2 O Uani 0.3135(3) 0.3477(4) 0.4222(3) 1.000 0.0356(16) . .
O3 O Uani 0.2518(3) 0.4408(5) 0.5675(4) 1.000 0.0416(16) . .
O4 O Uani 0.4812(3) 0.2505(4) 0.5089(3) 1.000 0.0262(12) . .
O5 O Uani 0.8333(4) 0.0660(4) 0.2894(4) 1.000 0.0352(14) . .
N1 N Uani 0.5129(4) 0.1599(4) 0.3575(4) 1.000 0.0213(16) . .
N2 N Uani 0.6786(4) 0.2193(4) 0.2626(3) 1.000 0.0219(16) . .
C1 C Uani 0.4651(5) 0.4601(6) 0.6043(5) 1.000 0.0328(19) . .
C2 C Uani 0.5528(4) 0.1785(5) 0.5556(4) 1.000 0.0221(17) . .
C3 C Uani 0.5809(5) 0.1757(6) 0.6503(4) 1.000 0.0279(17) . .
C4 C Uani 0.6616(5) 0.1029(6) 0.6942(4) 1.000 0.0288(19) . .
C5 C Uani 0.7154(4) 0.0261(5) 0.6461(4) 1.000 0.0252(17) . .
C6 C Uani 0.6880(4) 0.0225(6) 0.5532(4) 1.000 0.0250(17) . .
C7 C Uani 0.6067(4) 0.0987(5) 0.5053(4) 1.000 0.0218(17) . .
C8 C Uani 0.5829(4) 0.0922(5) 0.4094(4) 1.000 0.0207(17) . .
C9 C Uani 0.4940(4) 0.1630(5) 0.2576(4) 1.000 0.0214(17) . .
C10 C Uani 0.3793(4) 0.1956(6) 0.2171(4) 1.000 0.027(2) . .
C11 C Uani 0.3583(5) 0.2008(6) 0.1137(5) 1.000 0.0304(19) . .
C12 C Uani 0.4325(5) 0.2883(6) 0.0823(4) 1.000 0.0294(19) . .
C13 C Uani 0.5478(5) 0.2604(6) 0.1233(4) 1.000 0.031(2) . .
C14 C Uani 0.5685(4) 0.2544(5) 0.2267(4) 1.000 0.0210(17) . .
C15 C Uani 0.7441(5) 0.3005(5) 0.2979(4) 1.000 0.0230(17) . .
C16 C Uani 0.8554(4) 0.2746(5) 0.3298(4) 1.000 0.0226(17) . .
C17 C Uani 0.9260(5) 0.3663(5) 0.3652(4) 1.000 0.0240(17) . .
C18 C Uani 1.0345(5) 0.3457(6) 0.3947(5) 1.000 0.0277(19) . .
C19 C Uani 1.0710(4) 0.2301(6) 0.3873(4) 1.000 0.028(2) . .
C20 C Uani 1.0042(5) 0.1379(6) 0.3533(5) 1.000 0.0289(19) . .
C21 C Uani 0.8967(4) 0.1583(5) 0.3233(4) 1.000 0.0213(17) . .
H1 H Uiso 0.477(5) 0.218(6) 0.389(4) 1.000 0.019(15) . .
H5 H Uiso 0.777(6) 0.089(7) 0.270(5) 1.000 0.04(2) . .
H11 H Uiso 0.53300 0.43100 0.59320 1.000 0.0500 calc R
H12 H Uiso 0.46720 0.46050 0.67010 1.000 0.0500 calc R
H13 H Uiso 0.45220 0.54220 0.58030 1.000 0.0500 calc R
H31 H Uiso 0.54370 0.22470 0.68510 1.000 0.0330 calc R
H41 H Uiso 0.68120 0.10510 0.75890 1.000 0.0340 calc R
H51 H Uiso 0.77090 -0.02360 0.67780 1.000 0.0300 calc R
H61 H Uiso 0.72350 -0.03130 0.52030 1.000 0.0300 calc R
H81 H Uiso 0.62020 0.03500 0.38090 1.000 0.0250 calc R
H91 H Uiso 0.50890 0.08120 0.23510 1.000 0.0260 calc R
H101 H Uiso 0.33210 0.13470 0.23620 1.000 0.0330 calc R
H102 H Uiso 0.36280 0.27500 0.24110 1.000 0.0330 calc R
H111 H Uiso 0.36790 0.11940 0.08930 1.000 0.0370 calc R
H112 H Uiso 0.28430 0.22620 0.08990 1.000 0.0370 calc R
H121 H Uiso 0.41600 0.37120 0.09970 1.000 0.0350 calc R
H122 H Uiso 0.42130 0.28510 0.01490 1.000 0.0350 calc R
H131 H Uiso 0.56710 0.18230 0.09920 1.000 0.0360 calc R
H132 H Uiso 0.59310 0.32370 0.10470 1.000 0.0360 calc R
H141 H Uiso 0.55590 0.33590 0.25100 1.000 0.0250 calc R
H151 H Uiso 0.71920 0.38030 0.30350 1.000 0.0280 calc R
H171 H Uiso 0.89950 0.44560 0.36940 1.000 0.0290 calc R
H181 H Uiso 1.08130 0.40920 0.41910 1.000 0.0340 calc R
H191 H Uiso 1.14450 0.21410 0.40630 1.000 0.0340 calc R
H201 H Uiso 1.03170 0.05880 0.35020 1.000 0.0350 calc R

loop_
_atom_type_symbol
_atom_type_description
_atom_type_scat_dispersion_real
_atom_type_scat_dispersion_imag
_atom_type_scat_source
Re Re -1.0185 7.2310 'International Tables Vol C Tables 4.2.6.8 and 6.1.1.4'
O O 0.0106 0.0060 'International Tables Vol C Tables 4.2.6.8 and 6.1.1.4'
N N 0.0061 0.0033 'International Tables Vol C Tables 4.2.6.8 and 6.1.1.4'
H H 0.0000 0.0000 'International Tables Vol C Tables 4.2.6.8 and 6.1.1.4'
C C 0.0033 0.0016 'International Tables Vol C Tables 4.2.6.8 and 6.1.1.4'

loop_
_geom_angle_atom_site_label_1
_geom_angle_atom_site_label_2
_geom_angle_atom_site_label_3
_geom_angle
_geom_angle_site_symmetry_1
_geom_angle_site_symmetry_2
_geom_angle_site_symmetry_3
_geom_angle_publ_flag
O1 Re1 O2 119.2(2) . . . yes
O1 Re1 O3 103.4(3) . . . yes
O1 Re1 O4 84.0(2) . . . yes
O1 Re1 C1 116.8(3) . . . yes
O2 Re1 O3 103.6(2) . . . yes
O2 Re1 O4 79.41(18) . . . yes
O2 Re1 C1 116.8(2) . . . yes
O3 Re1 O4 168.9(2) . . . yes
O3 Re1 C1 89.7(2) . . . yes
O4 Re1 C1 79.5(2) . . . yes
Re1 O4 C2 134.2(4) . . . yes
C21 O5 H5 110(6) . . . no
C8 N1 C9 124.9(5) . . . yes
C14 N2 C15 118.5(5) . . . yes
C9 N1 H1 119(4) . . . no
C8 N1 H1 116(4) . . . no
O4 C2 C3 124.4(5) . . . yes
C3 C2 C7 118.1(5) . . . no
O4 C2 C7 117.5(5) . . . yes
C2 C3 C4 120.9(6) . . . no
C3 C4 C5 121.5(5) . . . no
C4 C5 C6 119.7(5) . . . no
C5 C6 C7 120.4(5) . . . no
C2 C7 C6 119.3(5) . . . no
C2 C7 C8 122.8(5) . . . no
C6 C7 C8 117.9(5) . . . no
N1 C8 C7 123.9(5) . . . yes
C10 C9 C14 110.1(5) . . . no
N1 C9 C10 110.7(5) . . . yes
N1 C9 C14 110.0(5) . . . yes
C9 C10 C11 111.6(5) . . . no
C10 C11 C12 110.7(5) . . . no
C11 C12 C13 112.1(5) . . . no
C12 C13 C14 111.8(5) . . . no
C9 C14 C13 110.4(5) . . . no
N2 C14 C13 109.8(5) . . . yes
N2 C14 C9 109.7(4) . . . yes
N2 C15 C16 121.8(5) . . . yes
C15 C16 C17 120.5(5) . . . no
C15 C16 C21 121.6(5) . . . no
C17 C16 C21 117.8(5) . . . no
C16 C17 C18 122.4(5) . . . no
C17 C18 C19 117.6(6) . . . no
C18 C19 C20 121.7(6) . . . no
C19 C20 C21 120.8(6) . . . no
O5 C21 C16 120.9(5) . . . yes
O5 C21 C20 119.4(5) . . . yes
C16 C21 C20 119.7(5) . . . no
Re1 C1 H11 110.00 . . . no
Re1 C1 H12 109.00 . . . no
Re1 C1 H13 110.00 . . . no
H11 C1 H12 109.00 . . . no
H11 C1 H13 109.00 . . . no
H12 C1 H13 109.00 . . . no
C2 C3 H31 120.00 . . . no
C4 C3 H31 120.00 . . . no
C3 C4 H41 119.00 . . . no
C5 C4 H41 119.00 . . . no
C4 C5 H51 120.00 . . . no
C6 C5 H51 120.00 . . . no
C5 C6 H61 120.00 . . . no
C7 C6 H61 120.00 . . . no
N1 C8 H81 118.00 . . . no
C7 C8 H81 118.00 . . . no
N1 C9 H91 109.00 . . . no
C10 C9 H91 109.00 . . . no
C14 C9 H91 109.00 . . . no
C9 C10 H101 109.00 . . . no
C9 C10 H102 109.00 . . . no
C11 C10 H101 109.00 . . . no
C11 C10 H102 109.00 . . . no
H101 C10 H102 108.00 . . . no
C10 C11 H111 109.00 . . . no
C10 C11 H112 109.00 . . . no
C12 C11 H111 110.00 . . . no
C12 C11 H112 110.00 . . . no
H111 C11 H112 108.00 . . . no
C11 C12 H121 109.00 . . . no
C11 C12 H122 109.00 . . . no
C13 C12 H121 109.00 . . . no
C13 C12 H122 109.00 . . . no
H121 C12 H122 108.00 . . . no
C12 C13 H131 109.00 . . . no
C12 C13 H132 109.00 . . . no
C14 C13 H131 109.00 . . . no
C14 C13 H132 109.00 . . . no
H131 C13 H132 108.00 . . . no
N2 C14 H141 109.00 . . . no
C9 C14 H141 109.00 . . . no
C13 C14 H141 109.00 . . . no
N2 C15 H151 119.00 . . . no
C16 C15 H151 119.00 . . . no
C16 C17 H171 119.00 . . . no
C18 C17 H171 119.00 . . . no
C17 C18 H181 121.00 . . . no
C19 C18 H181 121.00 . . . no
C18 C19 H191 119.00 . . . no
C20 C19 H191 119.00 . . . no
C19 C20 H201 120.00 . . . no
C21 C20 H201 120.00 . . . no

loop_
_geom_bond_atom_site_label_1
_geom_bond_atom_site_label_2
_geom_bond_distance
_geom_bond_site_symmetry_1
_geom_bond_site_symmetry_2
_geom_bond_publ_flag
Re1 O1 1.710(5) . . yes
Re1 O2 1.706(4) . . yes
Re1 O3 1.701(5) . . yes
Re1 O4 2.201(4) . . yes
Re1 C1 2.111(7) . . yes
O4 C2 1.309(7) . . yes
O5 C21 1.342(7) . . yes
O5 H5 0.77(8) . . no
N1 C8 1.301(8) . . yes
N1 C9 1.467(8) . . yes
N2 C15 1.273(8) . . yes
N2 C14 1.465(7) . . yes
N1 H1 0.97(7) . . no
C2 C7 1.433(8) . . no
C2 C3 1.390(8) . . no
C3 C4 1.373(9) . . no
C4 C5 1.391(8) . . no
C5 C6 1.364(8) . . no
C6 C7 1.421(8) . . no
C7 C8 1.408(8) . . no
C9 C14 1.534(8) . . no
C9 C10 1.524(8) . . no
C10 C11 1.518(9) . . no
C11 C12 1.506(9) . . no
C12 C13 1.521(9) . . no
C13 C14 1.518(8) . . no
C15 C16 1.447(8) . . no
C16 C21 1.406(8) . . no
C16 C17 1.395(8) . . no
C17 C18 1.399(9) . . no
C18 C19 1.377(9) . . no
C19 C20 1.366(9) . . no
C20 C21 1.387(9) . . no
C1 H11 0.9800 . . no
C1 H12 0.9800 . . no
C1 H13 0.9800 . . no
C3 H31 0.9500 . . no
C4 H41 0.9500 . . no
C5 H51 0.9500 . . no
C6 H61 0.9500 . . no
C8 H81 0.9500 . . no
C9 H91 1.0000 . . no
C10 H101 0.9900 . . no
C10 H102 0.9900 . . no
C11 H111 0.9900 . . no
C11 H112 0.9900 . . no
C12 H121 0.9900 . . no
C12 H122 0.9900 . . no
C13 H131 0.9900 . . no
C13 H132 0.9900 . . no
C14 H141 1.0000 . . no
C15 H151 0.9500 . . no
C17 H171 0.9500 . . no
C18 H181 0.9500 . . no
C19 H191 0.9500 . . no
C20 H201 0.9500 . . no
